data_4127704
loop_
_publ_author_name
'Hashikawa, Yoshifumi'
'Murata, Yasujiro'

_publ_section_title
;
 H<sub>2</sub>O/Olefinic-\p Interaction inside a Carbon Nanocage.
;
_journal_issue 32
_journal_name_full 'Journal of the American Chemical Society'
_journal_page_first 12928
_journal_page_last 12938
_journal_paper_doi 10.1021/jacs.9b06759
_journal_volume 141
_journal_year 2019
_chemical_formula_sum 'C42.15 H14.67 N O0.34 S2.31'
_chemical_formula_weight 614.46
_space_group_IT_number 62
_space_group_name_Hall '-P 2ac 2n'
_space_group_name_H-M_alt 'P n m a'
_symmetry_cell_setting orthorhombic
_symmetry_space_group_name_Hall '-P 2ac 2n'
_symmetry_space_group_name_H-M 'P n m a'
_atom_sites_solution_hydrogens geom
_atom_sites_solution_primary direct
_atom_sites_solution_secondary difmap
_audit_creation_method SHELXL-97
_cell_angle_alpha 90.00
_cell_angle_beta 90.00
_cell_angle_gamma 90.00
_cell_formula_units_Z 8
_cell_length_a 11.7701(9)
_cell_length_b 17.5799(14)
_cell_length_c 25.634(2)
_cell_measurement_reflns_used 4825
_cell_measurement_temperature 100(2)
_cell_measurement_theta_max 25.00
_cell_measurement_theta_min 1.40
_cell_volume 5304.1(7)
_computing_structure_refinement 'SHELXL-97 (Sheldrick, 1997)'
_computing_structure_solution 'SHELXS-97 (Sheldrick, 1990)'
_diffrn_ambient_temperature 100(2)
_diffrn_measured_fraction_theta_full 1.000
_diffrn_measured_fraction_theta_max 1.000
_diffrn_measurement_device_type 'Bruker Smart APEX II'
_diffrn_radiation_monochromator graphite
_diffrn_radiation_source 'fine-focus sealed tube'
_diffrn_radiation_type MoK\a
_diffrn_radiation_wavelength 0.71073
_diffrn_reflns_av_R_equivalents 0.1498
_diffrn_reflns_av_sigmaI/netI 0.0790
_diffrn_reflns_limit_h_max 13
_diffrn_reflns_limit_h_min -13
_diffrn_reflns_limit_k_max 20
_diffrn_reflns_limit_k_min -20
_diffrn_reflns_limit_l_max 20
_diffrn_reflns_limit_l_min -30
_diffrn_reflns_number 24814
_diffrn_reflns_theta_full 25.00
_diffrn_reflns_theta_max 25.00
_diffrn_reflns_theta_min 1.40
_exptl_absorpt_coefficient_mu 0.264
_exptl_absorpt_correction_T_max 0.9690
_exptl_absorpt_correction_T_min 0.8387
_exptl_absorpt_correction_type empirical
_exptl_absorpt_process_details SADABS
_exptl_crystal_colour `black'
_exptl_crystal_density_diffrn 1.539
_exptl_crystal_density_method 'not measured'
_exptl_crystal_description block
_exptl_crystal_F_000 2514
_exptl_crystal_size_max 0.69
_exptl_crystal_size_mid 0.13
_exptl_crystal_size_min 0.12
_refine_diff_density_max 1.456
_refine_diff_density_min -0.987
_refine_diff_density_rms 0.163
_refine_ls_extinction_method none
_refine_ls_goodness_of_fit_ref 1.084
_refine_ls_hydrogen_treatment mixed
_refine_ls_matrix_type full
_refine_ls_number_parameters 512
_refine_ls_number_reflns 4825
_refine_ls_number_restraints 60
_refine_ls_restrained_S_all 1.115
_refine_ls_R_factor_all 0.0762
_refine_ls_R_factor_gt 0.0631
_refine_ls_shift/su_max 0.000
_refine_ls_shift/su_mean 0.000
_refine_ls_structure_factor_coef Fsqd
_refine_ls_weighting_details 'calc w=1/[\s^2^(Fo^2^)+(0.1018P)^2^+5.8726P] where P=(Fo^2^+2Fc^2^)/3'
_refine_ls_weighting_scheme calc
_refine_ls_wR_factor_gt 0.1777
_refine_ls_wR_factor_ref 0.1936
_reflns_number_gt 4052
_reflns_number_total 4825
_reflns_threshold_expression >2sigma(I)
_cod_data_source_file ja9b06759_si_002.cif
_cod_data_source_block 1w2h_e
_cod_original_cell_volume 5304.2(7)
_cod_original_sg_symbol_H-M Pnma
_cod_database_code 4127704

loop_
_symmetry_equiv_pos_as_xyz
'x, y, z'
'-x+1/2, -y, z+1/2'
'x+1/2, -y+1/2, -z+1/2'
'-x, y+1/2, -z'
'-x, -y, -z'
'x-1/2, y, -z-1/2'
'-x-1/2, y-1/2, z-1/2'
'x, -y-1/2, z'

loop_
_atom_site_label
_atom_site_type_symbol
_atom_site_fract_x
_atom_site_fract_y
_atom_site_fract_z
_atom_site_U_iso_or_equiv
_atom_site_adp_type
_atom_site_occupancy
_atom_site_symmetry_multiplicity
_atom_site_calc_flag
_atom_site_refinement_flags
_atom_site_disorder_assembly
_atom_site_disorder_group
C1 C -0.0201(2) 0.28738(15) 0.34323(10) 0.0140(5) Uani 1 1 d . . .
H1 H -0.0708 0.3133 0.3205 0.017 Uiso 1 1 calc R . .
C2 C 0.0570(2) 0.33367(14) 0.37771(10) 0.0134(6) Uani 1 1 d . . .
C3 C 0.1650(2) 0.35456(14) 0.34646(10) 0.0139(5) Uani 1 1 d . . .
H3 H 0.1409 0.3900 0.3180 0.017 Uiso 1 1 calc R . .
C4 C 0.2303(2) 0.28935(14) 0.32057(9) 0.0124(5) Uani 1 1 d . . .
C5 C 0.3374(2) 0.31506(14) 0.29553(9) 0.0144(5) Uani 1 1 d . . .
C6 C 0.4016(3) 0.2500 0.27953(13) 0.0161(8) Uani 1 2 d S . .
C7 C 0.5193(3) 0.2500 0.28065(14) 0.0185(8) Uani 1 2 d S . .
C8 C 0.5790(2) 0.31695(16) 0.29870(10) 0.0177(6) Uani 1 1 d . . .
C9 C 0.6759(2) 0.29160(16) 0.32900(11) 0.0190(6) Uani 1 1 d . . .
C10 C 0.7067(2) 0.33092(15) 0.37390(11) 0.0181(6) Uani 1 1 d . . .
C11 C 0.7400(2) 0.29000(16) 0.42056(10) 0.0174(6) Uani 1 1 d . . .
H11 H 0.516(7) 0.2500 0.396(5) 0.31(15) Uiso 0.673(14) 2 d SPD . .
C12 C 0.6973(2) 0.33076(15) 0.46536(11) 0.0172(6) Uani 1 1 d . . .
C13 C 0.6571(2) 0.29135(15) 0.50896(10) 0.0175(6) Uani 1 1 d . . .
C14 C 0.5555(2) 0.31673(16) 0.53553(10) 0.0196(6) Uani 1 1 d . . .
C15 C 0.4933(3) 0.2500 0.55229(14) 0.0195(8) Uani 1 2 d S . .
C16 C 0.3755(3) 0.2500 0.55005(14) 0.0199(8) Uani 1 2 d S . .
C17 C 0.3153(2) 0.31610(16) 0.53097(10) 0.0177(6) Uani 1 1 d . . .
C18 C 0.2175(2) 0.29119(15) 0.50219(10) 0.0163(6) Uani 1 1 d . . .
C19 C 0.1770(2) 0.32954(15) 0.45825(10) 0.0144(6) Uani 1 1 d . . .
C20 C 0.1019(2) 0.28906(15) 0.42398(10) 0.0137(5) Uani 1 1 d . . .
C21 C 0.2497(2) 0.39817(14) 0.38092(10) 0.0148(6) Uani 1 1 d . . .
C22 C 0.3503(2) 0.42096(14) 0.35798(11) 0.0170(6) Uani 1 1 d . . .
C23 C 0.3932(2) 0.37984(15) 0.31189(10) 0.0169(6) Uani 1 1 d . . .
C24 C 0.5167(2) 0.38024(15) 0.31427(11) 0.0185(6) Uani 1 1 d . . .
C25 C 0.5495(2) 0.42102(15) 0.36090(11) 0.0193(6) Uani 1 1 d . . .
C26 C 0.6430(2) 0.39722(15) 0.38987(11) 0.0186(6) Uani 1 1 d . . .
C27 C 0.6368(2) 0.39728(14) 0.44668(11) 0.0177(6) Uani 1 1 d . . .
C28 C 0.5387(2) 0.42097(15) 0.47207(11) 0.0191(6) Uani 1 1 d . . .
C29 C 0.4972(2) 0.38033(15) 0.51722(10) 0.0189(6) Uani 1 1 d . . .
C30 C 0.3744(2) 0.37946(15) 0.51431(10) 0.0192(6) Uani 1 1 d . . .
C31 C 0.3397(2) 0.41770(14) 0.46659(11) 0.0177(6) Uani 1 1 d . . .
C32 C 0.2449(2) 0.39253(14) 0.43727(10) 0.0150(6) Uani 1 1 d . . .
C33 C 0.4466(2) 0.44513(14) 0.38766(11) 0.0181(6) Uani 1 1 d . . .
C34 C 0.4410(2) 0.44488(14) 0.44161(11) 0.0184(6) Uani 1 1 d . . .
C35 C -0.0067(2) 0.40721(15) 0.39246(10) 0.0160(6) Uani 1 1 d . A .
C36 C -0.0456(2) 0.42283(16) 0.44246(11) 0.0195(6) Uani 1 1 d . . .
H36 H -0.0304 0.3893 0.4707 0.023 Uiso 1 1 calc R . .
C37 C -0.1075(2) 0.48903(17) 0.44983(12) 0.0246(7) Uani 1 1 d . . .
H37 H -0.1351 0.5017 0.4836 0.029 Uiso 1 1 calc R . .
C38 C -0.1289(3) 0.53656(17) 0.40815(13) 0.0273(7) Uani 1 1 d D . .
H38 H -0.1703 0.5824 0.4130 0.033 Uiso 1 1 calc R . .
C39 C -0.0889(2) 0.51649(15) 0.35878(12) 0.0231(7) Uani 1 1 d . A .
C40 C -0.1155(3) 0.56245(17) 0.30952(13) 0.0313(8) Uani 1 1 d D . .
C41 C -0.1447(7) 0.6456(3) 0.3213(2) 0.0593(19) Uani 0.876(9) 1 d PU A 1
H41 H -0.2157 0.6479 0.3412 0.089 Uiso 0.876(9) 1 calc PR A 1
H41A H -0.1537 0.6735 0.2884 0.089 Uiso 0.876(9) 1 calc PR A 1
H41B H -0.0833 0.6685 0.3417 0.089 Uiso 0.876(9) 1 calc PR A 1
C42 C -0.0120(4) 0.5620(2) 0.27162(17) 0.0370(12) Uani 0.876(9) 1 d PU A 1
H42 H 0.0526 0.5875 0.2882 0.055 Uiso 0.876(9) 1 calc PR A 1
H42A H -0.0322 0.5889 0.2394 0.055 Uiso 0.876(9) 1 calc PR A 1
H42B H 0.0086 0.5093 0.2634 0.055 Uiso 0.876(9) 1 calc PR A 1
C43 C -0.2131(8) 0.5233(4) 0.2806(5) 0.041(2) Uani 0.876(9) 1 d PU A 1
H43 H -0.1913 0.4710 0.2721 0.061 Uiso 0.876(9) 1 calc PR A 1
H43A H -0.2296 0.5512 0.2483 0.061 Uiso 0.876(9) 1 calc PR A 1
H43B H -0.2809 0.5228 0.3028 0.061 Uiso 0.876(9) 1 calc PR A 1
C44 C -0.198(7) 0.508(4) 0.281(4) 0.041(6) Uani 0.124(9) 1 d PDU A 2
H44 H -0.2078 0.5253 0.2452 0.061 Uiso 0.124(9) 1 calc PR A 2
H44A H -0.2711 0.5084 0.2992 0.061 Uiso 0.124(9) 1 calc PR A 2
H44B H -0.1660 0.4567 0.2815 0.061 Uiso 0.124(9) 1 calc PR A 2
C45 C -0.200(4) 0.629(2) 0.3254(10) 0.062(6) Uani 0.124(9) 1 d PDU A 2
H45 H -0.2048 0.6663 0.2970 0.093 Uiso 0.124(9) 1 calc PR A 2
H45A H -0.1725 0.6542 0.3571 0.093 Uiso 0.124(9) 1 calc PR A 2
H45B H -0.2760 0.6079 0.3320 0.093 Uiso 0.124(9) 1 calc PR A 2
C46 C -0.0026(19) 0.6000(19) 0.3003(15) 0.047(5) Uani 0.124(9) 1 d PDU A 2
H46 H -0.0056 0.6527 0.3127 0.070 Uiso 0.124(9) 1 calc PR A 2
H46A H 0.0147 0.5994 0.2629 0.070 Uiso 0.124(9) 1 calc PR A 2
H46B H 0.0566 0.5723 0.3193 0.070 Uiso 0.124(9) 1 calc PR A 2
C47 C 0.461(4) 0.1782(3) 0.6748(12) 0.136(9) Uani 0.154(4) 1 d PDU . .
H47 H 0.390(7) 0.2500 0.394(4) 0.12(5) Uiso 0.673(14) 2 d SPD . .
C48 C 0.2376(8) 0.6527(5) 0.3666(4) 0.062(2) Uani 0.507(3) 1 d P . 1
C49 C 0.1158(5) 0.6560(4) 0.4229(2) 0.0280(15) Uani 0.493(3) 1 d P . 2
S1 S 0.1834(3) 0.5850(2) 0.40513(18) 0.0297(7) Uani 0.507(3) 1 d P . 1
N1 N -0.02890(19) 0.45255(13) 0.35170(9) 0.0194(5) Uani 1 1 d . . .
O1 O 0.4513(4) 0.2500 0.41677(18) 0.0303(19) Uani 0.673(14) 2 d SPD . .
S2 S 0.2854(3) 0.7187(2) 0.33466(12) 0.1032(13) Uani 0.507(3) 1 d P . 1
S3 S 0.04686(14) 0.72643(9) 0.44078(7) 0.0344(6) Uani 0.493(3) 1 d P . 2
S4 S 0.1911(7) 0.5883(4) 0.3977(4) 0.110(3) Uani 0.493(3) 1 d P . 2
S5 S 0.4160(7) 0.2500 0.7087(4) 0.116(4) Uani 0.308(8) 2 d SPDU . .
S6 S 0.5044(15) 0.0988(6) 0.6474(5) 0.162(7) Uani 0.154(4) 1 d PDU . .

loop_
_atom_site_aniso_label
_atom_site_aniso_U_11
_atom_site_aniso_U_22
_atom_site_aniso_U_33
_atom_site_aniso_U_23
_atom_site_aniso_U_13
_atom_site_aniso_U_12
C1 0.0143(12) 0.0155(12) 0.0121(12) 0.0007(10) 0.0001(10) 0.0017(10)
C2 0.0165(13) 0.0098(12) 0.0139(13) -0.0021(10) -0.0003(10) 0.0019(10)
C3 0.0171(13) 0.0101(12) 0.0146(12) 0.0014(10) -0.0017(10) 0.0008(10)
C4 0.0164(13) 0.0123(12) 0.0086(11) 0.0017(10) -0.0039(10) 0.0009(10)
C5 0.0194(13) 0.0138(12) 0.0100(12) 0.0052(10) -0.0011(10) -0.0002(11)
C6 0.0203(19) 0.0215(19) 0.0065(16) 0.000 0.0006(14) 0.000
C7 0.021(2) 0.025(2) 0.0086(17) 0.000 0.0050(15) 0.000
C8 0.0171(13) 0.0227(14) 0.0133(13) 0.0063(11) 0.0048(10) -0.0036(11)
C9 0.0146(13) 0.0231(15) 0.0193(14) 0.0031(12) 0.0050(11) -0.0014(11)
C10 0.0136(13) 0.0189(13) 0.0218(14) 0.0049(11) 0.0016(10) -0.0042(11)
C11 0.0120(12) 0.0176(14) 0.0226(14) 0.0001(11) 0.0002(10) -0.0034(11)
C12 0.0142(12) 0.0152(13) 0.0223(14) -0.0031(11) -0.0037(10) -0.0045(10)
C13 0.0166(13) 0.0181(14) 0.0178(13) -0.0034(11) -0.0077(11) -0.0019(11)
C14 0.0200(14) 0.0249(15) 0.0140(13) -0.0060(11) -0.0065(10) -0.0025(11)
C15 0.022(2) 0.025(2) 0.0110(18) 0.000 -0.0057(15) 0.000
C16 0.023(2) 0.029(2) 0.0078(17) 0.000 0.0001(15) 0.000
C17 0.0197(13) 0.0228(14) 0.0104(12) -0.0072(11) 0.0014(10) 0.0027(11)
C18 0.0158(13) 0.0204(14) 0.0128(12) -0.0041(11) 0.0028(10) 0.0016(11)
C19 0.0137(12) 0.0154(12) 0.0140(13) -0.0043(10) 0.0020(10) 0.0047(10)
C20 0.0134(12) 0.0151(13) 0.0127(12) -0.0023(10) 0.0032(10) 0.0011(10)
C21 0.0195(13) 0.0059(11) 0.0191(13) 0.0003(10) -0.0038(11) 0.0025(10)
C22 0.0218(14) 0.0056(12) 0.0236(14) 0.0041(10) -0.0039(11) 0.0013(10)
C23 0.0211(14) 0.0134(13) 0.0160(13) 0.0090(10) -0.0015(11) -0.0015(11)
C24 0.0219(14) 0.0141(13) 0.0194(14) 0.0098(10) 0.0017(11) -0.0052(11)
C25 0.0205(14) 0.0108(13) 0.0266(15) 0.0069(11) 0.0002(11) -0.0071(10)
C26 0.0170(13) 0.0123(13) 0.0266(15) 0.0041(11) 0.0003(11) -0.0072(11)
C27 0.0179(13) 0.0092(12) 0.0259(15) -0.0031(11) -0.0053(11) -0.0056(10)
C28 0.0207(14) 0.0110(13) 0.0256(15) -0.0077(11) -0.0061(11) -0.0038(10)
C29 0.0216(14) 0.0168(13) 0.0182(13) -0.0121(11) -0.0042(11) -0.0018(11)
C30 0.0220(14) 0.0179(13) 0.0177(13) -0.0127(11) -0.0017(11) 0.0024(11)
C31 0.0220(14) 0.0084(12) 0.0226(14) -0.0091(10) -0.0019(11) 0.0034(10)
C32 0.0180(13) 0.0077(11) 0.0194(13) -0.0049(10) -0.0013(11) 0.0048(10)
C33 0.0224(14) 0.0045(12) 0.0275(15) 0.0029(11) -0.0020(11) -0.0017(10)
C34 0.0228(14) 0.0040(12) 0.0285(15) -0.0060(11) -0.0032(12) 0.0003(10)
C35 0.0128(12) 0.0143(13) 0.0210(14) -0.0031(11) -0.0036(10) -0.0002(10)
C36 0.0174(13) 0.0173(14) 0.0239(15) -0.0059(11) -0.0016(11) 0.0012(11)
C37 0.0193(14) 0.0261(15) 0.0284(16) -0.0156(13) -0.0007(12) 0.0020(12)
C38 0.0243(15) 0.0168(14) 0.0407(18) -0.0097(13) -0.0054(13) 0.0060(12)
C39 0.0198(14) 0.0125(13) 0.0369(17) -0.0053(12) -0.0058(12) 0.0025(11)
C40 0.0370(18) 0.0157(14) 0.0412(19) 0.0022(13) -0.0093(15) 0.0076(13)
C41 0.105(5) 0.023(3) 0.049(3) -0.001(2) -0.017(3) 0.029(3)
C42 0.042(2) 0.030(2) 0.040(2) 0.0159(19) -0.0006(19) 0.0011(18)
C43 0.041(4) 0.046(4) 0.034(2) 0.011(3) -0.009(3) 0.002(3)
C44 0.048(11) 0.046(11) 0.028(9) 0.005(11) -0.005(10) 0.010(11)
C45 0.109(12) 0.022(10) 0.056(10) -0.002(9) -0.033(11) 0.028(10)
C46 0.058(10) 0.033(9) 0.050(10) 0.021(9) -0.001(9) 0.001(9)
C47 0.116(14) 0.170(14) 0.123(14) 0.048(12) -0.029(12) -0.019(12)
C48 0.071(6) 0.054(6) 0.062(6) -0.028(5) -0.012(5) -0.008(5)
C49 0.026(3) 0.028(3) 0.030(3) 0.006(3) -0.010(3) -0.007(3)
S1 0.0284(12) 0.0092(15) 0.0515(15) -0.0096(11) -0.0153(11) 0.0017(10)
N1 0.0192(11) 0.0128(11) 0.0261(13) -0.0017(10) -0.0057(10) 0.0023(9)
O1 0.032(3) 0.029(3) 0.030(3) 0.000 -0.003(2) 0.000
S2 0.136(3) 0.113(3) 0.0607(17) -0.0206(15) 0.0267(17) -0.016(2)
S3 0.0317(9) 0.0303(11) 0.0412(10) 0.0021(6) 0.0045(7) 0.0035(6)
S4 0.137(6) 0.051(4) 0.141(6) -0.029(4) -0.062(4) 0.020(4)
S5 0.075(5) 0.154(8) 0.118(7) 0.000 -0.032(5) 0.000
S6 0.171(12) 0.185(12) 0.131(10) 0.085(9) -0.012(9) -0.042(10)

loop_
_atom_type_symbol
_atom_type_description
_atom_type_scat_dispersion_real
_atom_type_scat_dispersion_imag
_atom_type_scat_source
C C 0.0033 0.0016 'International Tables Vol C Tables 4.2.6.8 and 6.1.1.4'
H H 0.0000 0.0000 'International Tables Vol C Tables 4.2.6.8 and 6.1.1.4'
N N 0.0061 0.0033 'International Tables Vol C Tables 4.2.6.8 and 6.1.1.4'
O O 0.0106 0.0060 'International Tables Vol C Tables 4.2.6.8 and 6.1.1.4'
S S 0.1246 0.1234 'International Tables Vol C Tables 4.2.6.8 and 6.1.1.4'

loop_
_geom_angle_atom_site_label_1
_geom_angle_atom_site_label_2
_geom_angle_atom_site_label_3
_geom_angle
_geom_angle_site_symmetry_1
_geom_angle_site_symmetry_3
C1 C1 C2 122.73(14) 8_565 .
C1 C2 C20 112.9(2) . .
C1 C2 C35 107.7(2) . .
C20 C2 C35 114.3(2) . .
C1 C2 C3 108.6(2) . .
C20 C2 C3 103.9(2) . .
C35 C2 C3 109.1(2) . .
C4 C3 C21 107.2(2) . .
C4 C3 C2 117.3(2) . .
C21 C3 C2 110.7(2) . .
C4 C4 C5 107.72(14) 8_565 .
C4 C4 C3 138.46(13) 8_565 .
C5 C4 C3 112.7(2) . .
C23 C5 C6 119.7(2) . .
C23 C5 C4 121.6(2) . .
C6 C5 C4 109.2(2) . .
C7 C6 C5 121.46(19) . .
C7 C6 C5 121.46(19) . 8_565
C5 C6 C5 106.1(3) . 8_565
C6 C7 C8 119.47(19) . 8_565
C6 C7 C8 119.47(19) . .
C8 C7 C8 108.9(3) 8_565 .
C24 C8 C7 119.1(2) . .
C24 C8 C9 120.4(3) . .
C7 C8 C9 107.6(2) . .
C10 C9 C8 119.7(2) . .
C10 C9 C9 119.81(16) . 8_565
C8 C9 C9 107.90(16) . 8_565
C9 C10 C26 120.0(2) . .
C9 C10 C11 120.4(2) . .
C26 C10 C11 107.9(2) . .
C11 C11 C12 119.75(15) 8_565 .
C11 C11 C10 119.76(15) 8_565 .
C12 C11 C10 108.4(2) . .
C13 C12 C11 120.5(2) . .
C13 C12 C27 119.9(2) . .
C11 C12 C27 108.0(2) . .
C12 C13 C14 120.2(2) . .
C12 C13 C13 119.73(15) . 8_565
C14 C13 C13 107.96(16) . 8_565
C29 C14 C13 119.7(3) . .
C29 C14 C15 120.1(3) . .
C13 C14 C15 107.9(3) . .
C16 C15 C14 119.50(19) . 8_565
C16 C15 C14 119.50(19) . .
C14 C15 C14 108.3(3) 8_565 .
C15 C16 C17 120.2(2) . .
C15 C16 C17 120.2(2) . 8_565
C17 C16 C17 107.0(3) . 8_565
C30 C17 C18 119.4(2) . .
C30 C17 C16 120.4(3) . .
C18 C17 C16 108.8(2) . .
C19 C18 C17 122.7(2) . .
C19 C18 C18 118.86(15) . 8_565
C17 C18 C18 107.75(15) . 8_565
C18 C19 C20 117.7(2) . .
C18 C19 C32 118.3(2) . .
C20 C19 C32 119.0(2) . .
C20 C20 C19 119.74(15) 8_565 .
C20 C20 C2 121.13(14) 8_565 .
C19 C20 C2 115.9(2) . .
C22 C21 C32 118.5(2) . .
C22 C21 C3 117.1(2) . .
C32 C21 C3 120.9(2) . .
C21 C22 C33 122.6(3) . .
C21 C22 C23 119.5(2) . .
C33 C22 C23 107.5(2) . .
C5 C23 C24 119.5(2) . .
C5 C23 C22 119.0(2) . .
C24 C23 C22 107.8(2) . .
C8 C24 C25 119.5(2) . .
C8 C24 C23 120.7(2) . .
C25 C24 C23 107.7(2) . .
C26 C25 C24 120.2(3) . .
C26 C25 C33 119.6(3) . .
C24 C25 C33 108.2(2) . .
C25 C26 C10 120.1(3) . .
C25 C26 C27 119.6(2) . .
C10 C26 C27 108.0(2) . .
C28 C27 C12 119.7(2) . .
C28 C27 C26 120.6(2) . .
C12 C27 C26 107.7(2) . .
C27 C28 C29 120.6(2) . .
C27 C28 C34 119.5(3) . .
C29 C28 C34 107.8(2) . .
C14 C29 C28 120.0(2) . .
C14 C29 C30 120.1(2) . .
C28 C29 C30 107.6(2) . .
C17 C30 C29 119.7(3) . .
C17 C30 C31 119.4(2) . .
C29 C30 C31 108.6(2) . .
C32 C31 C34 121.4(2) . .
C32 C31 C30 121.6(2) . .
C34 C31 C30 107.2(2) . .
C31 C32 C21 118.5(2) . .
C31 C32 C19 118.1(2) . .
C21 C32 C19 116.0(2) . .
C34 C33 C22 119.5(2) . .
C34 C33 C25 120.6(2) . .
C22 C33 C25 108.8(2) . .
C33 C34 C31 119.1(2) . .
C33 C34 C28 120.0(2) . .
C31 C34 C28 108.8(2) . .
N1 C35 C36 122.5(2) . .
N1 C35 C2 113.7(2) . .
C36 C35 C2 123.6(2) . .
C37 C36 C35 117.7(3) . .
C38 C37 C36 119.9(3) . .
C37 C38 C39 119.2(3) . .
N1 C39 C38 120.8(3) . .
N1 C39 C40 116.0(3) . .
C38 C39 C40 123.1(3) . .
C46 C40 C43 141.7(16) . .
C46 C40 C41 79.0(14) . .
C43 C40 C41 110.9(4) . .
C46 C40 C39 100.4(12) . .
C43 C40 C39 108.4(5) . .
C41 C40 C39 112.8(3) . .
C46 C40 C44 139(5) . .
C43 C40 C44 12(3) . .
C41 C40 C44 123(3) . .
C39 C40 C44 101(4) . .
C46 C40 C42 38.1(16) . .
C43 C40 C42 106.4(6) . .
C41 C40 C42 107.6(4) . .
C39 C40 C42 110.6(3) . .
C44 C40 C42 101(4) . .
C46 C40 C45 106(2) . .
C43 C40 C45 89.1(19) . .
C41 C40 C45 26.7(19) . .
C39 C40 C45 107.8(9) . .
C44 C40 C45 101(4) . .
C42 C40 C45 130.8(16) . .
S5 C47 S5 0.0(9) 8_565 .
S5 C47 S6 172.5(15) 8_565 .
S5 C47 S6 172.5(15) . .
S2 C48 S1 175.8(6) . .
S3 C49 S4 172.8(6) . .
S3 C49 S3 12.68(10) . 8_575
S4 C49 S3 161.2(5) . 8_575
C35 N1 C39 119.8(3) . .
S2 S2 C48 139.4(4) 8_575 .
S3 S3 C49 143.1(2) 8_575 .
S3 S3 C49 24.24(17) 8_575 8_575
C49 S3 C49 118.8(4) . 8_575
S5 S5 C47 0(10) 8_565 .
S5 S5 C47 0(10) 8_565 8_565
C47 S5 C47 102.1(10) . 8_565

loop_
_geom_bond_atom_site_label_1
_geom_bond_atom_site_label_2
_geom_bond_distance
_geom_bond_site_symmetry_2
C1 C1 1.314(5) 8_565
C1 C2 1.505(3) .
C2 C20 1.517(4) .
C2 C35 1.541(3) .
C2 C3 1.547(3) .
C3 C4 1.532(3) .
C3 C21 1.537(3) .
C4 C4 1.384(5) 8_565
C4 C5 1.485(4) .
C5 C23 1.380(4) .
C5 C6 1.431(3) .
C6 C7 1.386(6) .
C6 C5 1.431(3) 8_565
C7 C8 1.447(4) 8_565
C7 C8 1.447(4) .
C8 C24 1.391(4) .
C8 C9 1.450(4) .
C9 C10 1.391(4) .
C9 C9 1.463(6) 8_565
C10 C26 1.445(4) .
C10 C11 1.450(4) .
C11 C11 1.406(5) 8_565
C11 C12 1.444(4) .
C12 C13 1.397(4) .
C12 C27 1.450(4) .
C13 C14 1.447(4) .
C13 C13 1.454(5) 8_565
C14 C29 1.393(4) .
C14 C15 1.448(4) .
C15 C16 1.388(6) .
C15 C14 1.448(4) 8_565
C16 C17 1.446(4) .
C16 C17 1.446(4) 8_565
C17 C30 1.381(4) .
C17 C18 1.436(4) .
C18 C19 1.396(4) .
C18 C18 1.448(5) 8_565
C19 C20 1.435(4) .
C19 C32 1.468(4) .
C20 C20 1.373(5) 8_565
C21 C22 1.381(4) .
C21 C32 1.449(4) .
C22 C33 1.430(4) .
C22 C23 1.474(4) .
C23 C24 1.455(4) .
C24 C25 1.446(4) .
C25 C26 1.391(4) .
C25 C33 1.455(4) .
C26 C27 1.458(4) .
C27 C28 1.389(4) .
C28 C29 1.445(4) .
C28 C34 1.453(4) .
C29 C30 1.447(4) .
C30 C31 1.454(4) .
C31 C32 1.416(4) .
C31 C34 1.435(4) .
C33 C34 1.385(4) .
C35 N1 1.340(4) .
C35 C36 1.389(4) .
C36 C37 1.386(4) .
C37 C38 1.380(4) .
C38 C39 1.396(4) .
C39 N1 1.340(4) .
C39 C40 1.532(4) .
C40 C46 1.502(18) .
C40 C43 1.530(6) .
C40 C41 1.531(5) .
C40 C44 1.54(2) .
C40 C42 1.558(5) .
C40 C45 1.59(2) .
C47 S5 1.623(9) 8_565
C47 S5 1.623(9) .
C47 S6 1.641(8) .
C48 S2 1.527(11) .
C48 S1 1.673(12) .
C49 S3 1.550(7) .
C49 S4 1.618(11) .
C49 S3 2.267(7) 8_575
S2 S2 1.101(7) 8_575
S3 S3 0.829(3) 8_575
S3 C49 2.267(7) 8_575
S5 S5 0.00(2) 8_565
S5 C47 1.623(9) 8_565

loop_
_geom_torsion_atom_site_label_1
_geom_torsion_atom_site_label_2
_geom_torsion_atom_site_label_3
_geom_torsion_atom_site_label_4
_geom_torsion
_geom_torsion_site_symmetry_1
_geom_torsion_site_symmetry_4
C1 C1 C2 C20 -20.1(2) 8_565 .
C1 C1 C2 C35 -147.27(14) 8_565 .
C1 C1 C2 C3 94.66(18) 8_565 .
C1 C2 C3 C4 -53.3(3) . .
C20 C2 C3 C4 67.2(3) . .
C35 C2 C3 C4 -170.5(2) . .
C1 C2 C3 C21 -176.8(2) . .
C20 C2 C3 C21 -56.3(2) . .
C35 C2 C3 C21 66.0(3) . .
C21 C3 C4 C4 115.92(18) . 8_565
C2 C3 C4 C4 -9.4(3) . 8_565
C21 C3 C4 C5 -49.8(3) . .
C2 C3 C4 C5 -175.1(2) . .
C4 C4 C5 C23 -145.1(2) 8_565 .
C3 C4 C5 C23 25.0(3) . .
C4 C4 C5 C6 1.0(2) 8_565 .
C3 C4 C5 C6 171.1(2) . .
C23 C5 C6 C7 0.8(4) . .
C4 C5 C6 C7 -146.0(3) . .
C23 C5 C6 C5 145.3(2) . 8_565
C4 C5 C6 C5 -1.5(4) . 8_565
C5 C6 C7 C8 138.7(3) . 8_565
C5 C6 C7 C8 -0.4(5) 8_565 8_565
C5 C6 C7 C8 0.4(5) . .
C5 C6 C7 C8 -138.7(3) 8_565 .
C6 C7 C8 C24 -0.4(4) . .
C8 C7 C8 C24 -142.7(2) 8_565 .
C6 C7 C8 C9 141.4(3) . .
C8 C7 C8 C9 -0.9(4) 8_565 .
C24 C8 C9 C10 0.0(4) . .
C7 C8 C9 C10 -141.3(3) . .
C24 C8 C9 C9 141.8(2) . 8_565
C7 C8 C9 C9 0.5(2) . 8_565
C8 C9 C10 C26 -0.6(4) . .
C9 C9 C10 C26 -137.94(19) 8_565 .
C8 C9 C10 C11 137.9(3) . .
C9 C9 C10 C11 0.6(3) 8_565 .
C9 C10 C11 C11 -0.6(3) . 8_565
C26 C10 C11 C11 142.34(15) . 8_565
C9 C10 C11 C12 -143.1(2) . .
C26 C10 C11 C12 -0.1(3) . .
C11 C11 C12 C13 0.7(3) 8_565 .
C10 C11 C12 C13 143.2(2) . .
C11 C11 C12 C27 -142.29(15) 8_565 .
C10 C11 C12 C27 0.2(3) . .
C11 C12 C13 C14 -138.7(3) . .
C27 C12 C13 C14 0.0(4) . .
C11 C12 C13 C13 -0.7(3) . 8_565
C27 C12 C13 C13 137.98(18) . 8_565
C12 C13 C14 C29 0.5(4) . .
C13 C13 C14 C29 -141.8(2) 8_565 .
C12 C13 C14 C15 142.8(3) . .
C13 C13 C14 C15 0.5(2) 8_565 .
C29 C14 C15 C16 -0.1(4) . .
C13 C14 C15 C16 -142.3(3) . .
C29 C14 C15 C14 141.4(2) . 8_565
C13 C14 C15 C14 -0.8(4) . 8_565
C14 C15 C16 C17 -137.0(3) 8_565 .
C14 C15 C16 C17 0.2(5) . .
C14 C15 C16 C17 -0.2(5) 8_565 8_565
C14 C15 C16 C17 137.0(3) . 8_565
C15 C16 C17 C30 0.7(4) . .
C17 C16 C17 C30 -141.2(2) 8_565 .
C15 C16 C17 C18 143.9(3) . .
C17 C16 C17 C18 2.0(4) 8_565 .
C30 C17 C18 C19 -1.6(4) . .
C16 C17 C18 C19 -145.2(3) . .
C30 C17 C18 C18 142.4(2) . 8_565
C16 C17 C18 C18 -1.3(2) . 8_565
C17 C18 C19 C20 162.0(2) . .
C18 C18 C19 C20 21.8(3) 8_565 .
C17 C18 C19 C32 7.2(4) . .
C18 C18 C19 C32 -132.95(18) 8_565 .
C18 C19 C20 C20 -22.0(3) . 8_565
C32 C19 C20 C20 132.57(18) . 8_565
C18 C19 C20 C2 178.1(2) . .
C32 C19 C20 C2 -27.4(3) . .
C1 C2 C20 C20 19.7(2) . 8_565
C35 C2 C20 C20 143.36(15) . 8_565
C3 C2 C20 C20 -97.81(17) . 8_565
C1 C2 C20 C19 179.4(2) . .
C35 C2 C20 C19 -57.0(3) . .
C3 C2 C20 C19 61.9(3) . .
C4 C3 C21 C22 51.2(3) . .
C2 C3 C21 C22 -179.6(2) . .
C4 C3 C21 C32 -107.6(2) . .
C2 C3 C21 C32 21.6(3) . .
C32 C21 C22 C33 -5.3(4) . .
C3 C21 C22 C33 -164.6(2) . .
C32 C21 C22 C23 135.3(2) . .
C3 C21 C22 C23 -24.0(3) . .
C6 C5 C23 C24 -2.0(4) . .
C4 C5 C23 C24 140.7(2) . .
C6 C5 C23 C22 -137.8(3) . .
C4 C5 C23 C22 4.9(4) . .
C21 C22 C23 C5 -5.9(4) . .
C33 C22 C23 C5 140.0(2) . .
C21 C22 C23 C24 -146.3(2) . .
C33 C22 C23 C24 -0.4(3) . .
C7 C8 C24 C25 137.1(3) . .
C9 C8 C24 C25 0.2(4) . .
C7 C8 C24 C23 -0.8(4) . .
C9 C8 C24 C23 -137.7(3) . .
C5 C23 C24 C8 2.0(4) . .
C22 C23 C24 C8 142.2(2) . .
C5 C23 C24 C25 -140.3(2) . .
C22 C23 C24 C25 -0.1(3) . .
C8 C24 C25 C26 0.2(4) . .
C23 C24 C25 C26 143.0(2) . .
C8 C24 C25 C33 -142.2(2) . .
C23 C24 C25 C33 0.6(3) . .
C24 C25 C26 C10 -0.9(4) . .
C33 C25 C26 C10 137.3(3) . .
C24 C25 C26 C27 -138.7(3) . .
C33 C25 C26 C27 -0.4(4) . .
C9 C10 C26 C25 1.1(4) . .
C11 C10 C26 C25 -142.0(2) . .
C9 C10 C26 C27 143.2(2) . .
C11 C10 C26 C27 0.0(3) . .
C13 C12 C27 C28 -0.5(4) . .
C11 C12 C27 C28 142.8(2) . .
C13 C12 C27 C26 -143.5(2) . .
C11 C12 C27 C26 -0.2(3) . .
C25 C26 C27 C28 -0.1(4) . .
C10 C26 C27 C28 -142.4(2) . .
C25 C26 C27 C12 142.4(2) . .
C10 C26 C27 C12 0.1(3) . .
C12 C27 C28 C29 0.6(4) . .
C26 C27 C28 C29 138.8(3) . .
C12 C27 C28 C34 -137.3(3) . .
C26 C27 C28 C34 0.8(4) . .
C13 C14 C29 C28 -0.4(4) . .
C15 C14 C29 C28 -138.2(3) . .
C13 C14 C29 C30 137.0(3) . .
C15 C14 C29 C30 -0.8(4) . .
C27 C28 C29 C14 -0.1(4) . .
C34 C28 C29 C14 142.1(2) . .
C27 C28 C29 C30 -142.2(2) . .
C34 C28 C29 C30 0.0(3) . .
C18 C17 C30 C29 -140.9(3) . .
C16 C17 C30 C29 -1.5(4) . .
C18 C17 C30 C31 -2.9(4) . .
C16 C17 C30 C31 136.5(3) . .
C14 C29 C30 C17 1.6(4) . .
C28 C29 C30 C17 143.7(2) . .
C14 C29 C30 C31 -140.5(2) . .
C28 C29 C30 C31 1.6(3) . .
C17 C30 C31 C32 1.4(4) . .
C29 C30 C31 C32 143.6(2) . .
C17 C30 C31 C34 -144.7(2) . .
C29 C30 C31 C34 -2.6(3) . .
C34 C31 C32 C21 -3.0(4) . .
C30 C31 C32 C21 -144.5(2) . .
C34 C31 C32 C19 145.7(2) . .
C30 C31 C32 C19 4.2(4) . .
C22 C21 C32 C31 6.1(3) . .
C3 C21 C32 C31 164.6(2) . .
C22 C21 C32 C19 -143.2(2) . .
C3 C21 C32 C19 15.3(3) . .
C18 C19 C32 C31 -8.4(3) . .
C20 C19 C32 C31 -162.7(2) . .
C18 C19 C32 C21 141.1(2) . .
C20 C19 C32 C21 -13.3(3) . .
C21 C22 C33 C34 1.1(4) . .
C23 C22 C33 C34 -143.5(2) . .
C21 C22 C33 C25 145.3(2) . .
C23 C22 C33 C25 0.8(3) . .
C26 C25 C33 C34 0.3(4) . .
C24 C25 C33 C34 142.9(2) . .
C26 C25 C33 C22 -143.5(2) . .
C24 C25 C33 C22 -0.8(3) . .
C22 C33 C34 C31 2.2(4) . .
C25 C33 C34 C31 -137.8(3) . .
C22 C33 C34 C28 140.5(3) . .
C25 C33 C34 C28 0.5(4) . .
C32 C31 C34 C33 -1.1(4) . .
C30 C31 C34 C33 145.1(2) . .
C32 C31 C34 C28 -143.7(2) . .
C30 C31 C34 C28 2.6(3) . .
C27 C28 C34 C33 -1.0(4) . .
C29 C28 C34 C33 -143.7(2) . .
C27 C28 C34 C31 141.1(2) . .
C29 C28 C34 C31 -1.6(3) . .
C1 C2 C35 N1 -64.4(3) . .
C20 C2 C35 N1 169.2(2) . .
C3 C2 C35 N1 53.3(3) . .
C1 C2 C35 C36 110.8(3) . .
C20 C2 C35 C36 -15.6(4) . .
C3 C2 C35 C36 -131.5(3) . .
N1 C35 C36 C37 -1.5(4) . .
C2 C35 C36 C37 -176.3(2) . .
C35 C36 C37 C38 0.3(4) . .
C36 C37 C38 C39 0.9(4) . .
C37 C38 C39 N1 -1.0(4) . .
C37 C38 C39 C40 175.5(3) . .
N1 C39 C40 C46 -77.0(16) . .
C38 C39 C40 C46 106.3(16) . .
N1 C39 C40 C43 77.4(5) . .
C38 C39 C40 C43 -99.3(6) . .
N1 C39 C40 C41 -159.4(4) . .
C38 C39 C40 C41 23.9(5) . .
N1 C39 C40 C44 68(4) . .
C38 C39 C40 C44 -109(4) . .
N1 C39 C40 C42 -38.9(4) . .
C38 C39 C40 C42 144.5(3) . .
N1 C39 C40 C45 173(2) . .
C38 C39 C40 C45 -4(2) . .
C36 C35 N1 C39 1.4(4) . .
C2 C35 N1 C39 176.6(2) . .
C38 C39 N1 C35 -0.1(4) . .
C40 C39 N1 C35 -176.8(2) . .
S1 C48 S2 S2 -16(10) . 8_575
S4 C49 S3 S3 -39(4) . 8_575
S4 C49 S3 C49 -39(4) . 8_575
S3 C49 S3 C49 0.003(3) 8_575 8_575
S6 C47 S5 S5 0.0(15) . 8_565
S5 C47 S5 C47 0(100) 8_565 8_565
S6 C47 S5 C47 163(25) . 8_565
